data_7245398
loop_
_publ_author_name
'Pereira, Juliana G.'
'Ravasco, Jo\~ao M. J. M.'
'Vale, Jo\~ao R.'
'Queda, Fausto'
'Gomes, Rafael F. A.'

_publ_section_title
;
 A direct Diels--Alder reaction of chitin derived
 3-acetamido-5-acetylfuran
;
_journal_issue 18
_journal_name_full 'Green Chemistry'
_journal_page_first 7131
_journal_page_last 7136
_journal_paper_doi 10.1039/D2GC00253A
_journal_volume 24
_journal_year 2022
_chemical_formula_moiety 'C19 H20 N2 O6'
_chemical_formula_sum 'C19 H20 N2 O6'
_chemical_formula_weight 372.37
_space_group_crystal_system triclinic
_space_group_IT_number 2
_space_group_name_Hall '-P 1'
_space_group_name_H-M_alt 'P -1'
_atom_sites_solution_hydrogens mixed
_audit_creation_method SHELXL-2018/3
_audit_update_record
;
2022-01-11 deposited with the CCDC.	2022-05-25 downloaded from the CCDC.
;
_cell_angle_alpha 96.571(8)
_cell_angle_beta 104.937(6)
_cell_angle_gamma 105.103(5)
_cell_formula_units_Z 2
_cell_length_a 6.4061(14)
_cell_length_b 11.990(3)
_cell_length_c 12.381(3)
_cell_measurement_reflns_used 1371
_cell_measurement_temperature 296(2)
_cell_measurement_theta_max 24.82
_cell_measurement_theta_min 2.24
_cell_volume 870.1(4)
_computing_cell_refinement 'Bruker SAINT'
_computing_data_collection 'Bruker APEX3'
_computing_data_reduction 'Bruker SAINT'
_computing_molecular_graphics ORTEP
_computing_publication_material 'WinGX and enCIFer'
_computing_structure_refinement 'SHELXL-2018/3 (Sheldrick, 2018)'
_computing_structure_solution 'SHELXT 2014/5 (Sheldrick, 2014)'
_diffrn_ambient_temperature 296(2)
_diffrn_measured_fraction_theta_full 0.997
_diffrn_measured_fraction_theta_max 0.996
_diffrn_measurement_device_type 'Bruker D8 Venture Photon 100 CMOS'
_diffrn_measurement_method '\f and \w scans'
_diffrn_radiation_probe x-ray
_diffrn_radiation_type MoK\a
_diffrn_radiation_wavelength 0.71073
_diffrn_reflns_av_R_equivalents 0.1270
_diffrn_reflns_av_unetI/netI 0.1355
_diffrn_reflns_Laue_measured_fraction_full 0.997
_diffrn_reflns_Laue_measured_fraction_max 0.996
_diffrn_reflns_limit_h_max 7
_diffrn_reflns_limit_h_min -7
_diffrn_reflns_limit_k_max 14
_diffrn_reflns_limit_k_min -13
_diffrn_reflns_limit_l_max 14
_diffrn_reflns_limit_l_min -14
_diffrn_reflns_number 9545
_diffrn_reflns_point_group_measured_fraction_full 0.997
_diffrn_reflns_point_group_measured_fraction_max 0.996
_diffrn_reflns_theta_full 25.242
_diffrn_reflns_theta_max 25.421
_diffrn_reflns_theta_min 2.728
_exptl_absorpt_coefficient_mu 0.107
_exptl_absorpt_correction_T_max 0.7452
_exptl_absorpt_correction_T_min 0.5728
_exptl_absorpt_correction_type multi-scan
_exptl_absorpt_process_details
;
 SADABS 2016/2: Krause, L., Herbst-Irmer, R., Sheldrick G.M. & Stalke D.,
 J. Appl. Cryst. 48 (2015) 3-10
;
_exptl_crystal_colour colourless
_exptl_crystal_density_diffrn 1.421
_exptl_crystal_description prism
_exptl_crystal_F_000 392
_exptl_crystal_size_max 0.200
_exptl_crystal_size_mid 0.100
_exptl_crystal_size_min 0.080
_refine_diff_density_max 0.311
_refine_diff_density_min -0.337
_refine_diff_density_rms 0.066
_refine_ls_extinction_method none
_refine_ls_goodness_of_fit_ref 1.042
_refine_ls_hydrogen_treatment mixed
_refine_ls_matrix_type full
_refine_ls_number_parameters 252
_refine_ls_number_reflns 3202
_refine_ls_number_restraints 1
_refine_ls_restrained_S_all 1.042
_refine_ls_R_factor_all 0.1650
_refine_ls_R_factor_gt 0.0751
_refine_ls_shift/su_max 0.000
_refine_ls_shift/su_mean 0.000
_refine_ls_structure_factor_coef Fsqd
_refine_ls_weighting_details 'w=1/[\s^2^(Fo^2^)+(0.0707P)^2^+0.1031P] where P=(Fo^2^+2Fc^2^)/3'
_refine_ls_weighting_scheme calc
_refine_ls_wR_factor_gt 0.1548
_refine_ls_wR_factor_ref 0.1761
_reflns_Friedel_coverage 0.000
_reflns_number_gt 1713
_reflns_number_total 3202
_reflns_threshold_expression 'I > 2\s(I)'
_cod_data_source_file d2gc00253a2.cif
_cod_data_source_block XS_61_2021_JP585_ether
_cod_depositor_comments 'Adding full bibliography for 7245398.cif.'
_cod_original_cell_volume 870.1(3)
_cod_database_code 7245398
_shelx_shelxl_version_number 2018/3
_shelx_space_group_comment
;
The symmetry employed for this shelxl refinement is uniquely defined
by the following loop, which should always be used as a source of
symmetry information in preference to the above space-group names.
They are only intended as comments.
;
_shelx_estimated_absorpt_t_min 0.979
_shelx_estimated_absorpt_t_max 0.991

loop_
_space_group_symop_operation_xyz
'x, y, z'
'-x, -y, -z'

loop_
_atom_site_label
_atom_site_type_symbol
_atom_site_fract_x
_atom_site_fract_y
_atom_site_fract_z
_atom_site_U_iso_or_equiv
_atom_site_adp_type
_atom_site_occupancy
_atom_site_site_symmetry_order
_atom_site_calc_flag
_atom_site_refinement_flags_posn
_atom_site_refinement_flags_adp
_atom_site_refinement_flags_occupancy
_atom_site_disorder_assembly
_atom_site_disorder_group
C1 C 0.5321(6) 0.1302(3) 0.6163(3) 0.0246(9) Uani 1 1 d . . . . .
C2 C 0.7341(7) 0.3271(3) 0.6651(3) 0.0257(9) Uani 1 1 d . . . . .
C3 C 0.5332(6) 0.3186(3) 0.5683(3) 0.0229(9) Uani 1 1 d . . . . .
H3 H 0.574574 0.355842 0.507218 0.028 Uiso 1 1 calc R U . . .
C4 C 0.3505(6) 0.3624(3) 0.6081(3) 0.0225(9) Uani 1 1 d . . . . .
C5 C 0.1711(6) 0.3717(3) 0.5037(3) 0.0274(10) Uani 1 1 d . . . . .
H5A H 0.239409 0.416636 0.454554 0.033 Uiso 1 1 calc R U . . .
H5B H 0.064121 0.407075 0.525358 0.033 Uiso 1 1 calc R U . . .
C6 C 0.0573(6) 0.2404(3) 0.4462(3) 0.0246(9) Uani 1 1 d . . . . .
C7 C 0.1743(6) 0.1792(3) 0.5361(3) 0.0238(9) Uani 1 1 d . . . . .
H7 H 0.082102 0.099645 0.535329 0.029 Uiso 1 1 calc R U . . .
C8 C 0.4104(6) 0.1861(3) 0.5286(3) 0.0207(9) Uani 1 1 d . . . . .
H8 H 0.409867 0.156210 0.451438 0.025 Uiso 1 1 calc R U . . .
C9 C 0.8712(7) 0.1961(4) 0.7906(3) 0.0322(10) Uani 1 1 d . . . . .
H9A H 1.023676 0.246001 0.801176 0.039 Uiso 1 1 calc R U . . .
H9B H 0.870839 0.114736 0.777428 0.039 Uiso 1 1 calc R U . . .
C10 C 0.8036(7) 0.2218(3) 0.8966(3) 0.0294(10) Uani 1 1 d . . . . .
C11 C 0.9316(8) 0.3176(4) 0.9820(3) 0.0416(12) Uani 1 1 d . . . . .
H11 H 1.063383 0.367449 0.974962 0.050 Uiso 1 1 calc R U . . .
C12 C 0.8669(10) 0.3403(4) 1.0773(4) 0.0564(14) Uani 1 1 d . . . . .
H12 H 0.956020 0.405076 1.134523 0.068 Uiso 1 1 calc R U . . .
C13 C 0.6754(10) 0.2699(5) 1.0891(4) 0.0641(16) Uani 1 1 d . . . . .
H13 H 0.633109 0.285783 1.154286 0.077 Uiso 1 1 calc R U . . .
C14 C 0.5432(10) 0.1746(5) 1.0043(4) 0.0709(18) Uani 1 1 d . . . . .
H14 H 0.409982 0.126144 1.011356 0.085 Uiso 1 1 calc R U . . .
C15 C 0.6089(8) 0.1511(4) 0.9087(4) 0.0531(14) Uani 1 1 d . . . . .
H15 H 0.519653 0.086211 0.851622 0.064 Uiso 1 1 calc R U . . .
C16 C 0.4488(6) 0.4694(3) 0.7041(3) 0.0267(10) Uani 1 1 d . . . . .
C17 C 0.4642(7) 0.4512(4) 0.8214(3) 0.0409(12) Uani 1 1 d . . . . .
H17A H 0.405550 0.368737 0.820564 0.061 Uiso 1 1 calc R U . . .
H17B H 0.619729 0.479983 0.867682 0.061 Uiso 1 1 calc R U . . .
H17C H 0.377207 0.493182 0.852311 0.061 Uiso 1 1 calc R U . . .
C18 C 0.0399(7) 0.1126(4) 0.2729(3) 0.0320(10) Uani 1 1 d . . . . .
C19 C 0.1019(10) 0.1077(4) 0.1643(4) 0.0595(15) Uani 1 1 d . . . . .
H19A H 0.173534 0.186122 0.156537 0.089 Uiso 1 1 calc R U . . .
H19B H 0.204503 0.061735 0.165653 0.089 Uiso 1 1 calc R U . . .
H19C H -0.032475 0.072228 0.100975 0.089 Uiso 1 1 calc R U . . .
N1 N 0.7165(5) 0.2169(3) 0.6923(2) 0.0254(8) Uani 1 1 d . . . . .
N2 N 0.1008(6) 0.2204(3) 0.3370(3) 0.0289(8) Uani 1 1 d D . . . .
O1 O 0.4858(5) 0.0281(2) 0.6253(2) 0.0333(7) Uani 1 1 d . . . . .
O2 O 0.8890(4) 0.4153(2) 0.7163(2) 0.0389(8) Uani 1 1 d . . . . .
O3 O 0.2283(4) 0.26080(19) 0.64152(19) 0.0252(7) Uani 1 1 d . . . . .
O4 O 0.5108(5) 0.5650(2) 0.6801(2) 0.0473(9) Uani 1 1 d . . . . .
O5 O -0.1756(4) 0.2126(2) 0.4327(2) 0.0351(8) Uani 1 1 d . . . . .
O6 O -0.0530(5) 0.0256(2) 0.3036(2) 0.0469(9) Uani 1 1 d . . . . .
H200 H 0.180(6) 0.278(3) 0.311(3) 0.047(13) Uiso 1 1 d D . . . .
H500 H -0.235(7) 0.138(3) 0.400(3) 0.035(12) Uiso 1 1 d . . . . .

loop_
_atom_site_aniso_label
_atom_site_aniso_U_11
_atom_site_aniso_U_22
_atom_site_aniso_U_33
_atom_site_aniso_U_23
_atom_site_aniso_U_13
_atom_site_aniso_U_12
C1 0.031(2) 0.019(2) 0.025(2) -0.0020(17) 0.0135(19) 0.0070(18)
C2 0.028(2) 0.027(2) 0.027(2) 0.0019(18) 0.0190(19) 0.007(2)
C3 0.029(2) 0.0185(19) 0.026(2) 0.0085(16) 0.0156(18) 0.0061(17)
C4 0.028(2) 0.0140(19) 0.030(2) 0.0086(15) 0.0173(19) 0.0033(16)
C5 0.030(2) 0.019(2) 0.038(2) 0.0021(17) 0.017(2) 0.0088(18)
C6 0.024(2) 0.019(2) 0.033(2) 0.0046(17) 0.0142(19) 0.0048(17)
C7 0.027(2) 0.0141(18) 0.030(2) 0.0024(16) 0.0137(18) 0.0007(16)
C8 0.026(2) 0.0179(19) 0.020(2) 0.0024(15) 0.0109(17) 0.0076(17)
C9 0.033(3) 0.036(2) 0.031(2) 0.0090(19) 0.011(2) 0.013(2)
C10 0.033(2) 0.027(2) 0.026(2) 0.0054(18) 0.0067(19) 0.0085(19)
C11 0.044(3) 0.038(3) 0.037(3) 0.003(2) 0.007(2) 0.008(2)
C12 0.082(4) 0.042(3) 0.038(3) -0.009(2) 0.012(3) 0.019(3)
C13 0.088(4) 0.069(4) 0.045(3) 0.002(3) 0.038(3) 0.024(3)
C14 0.077(4) 0.079(4) 0.055(3) 0.003(3) 0.047(3) -0.001(3)
C15 0.057(3) 0.048(3) 0.044(3) -0.006(2) 0.026(3) -0.005(2)
C16 0.029(2) 0.019(2) 0.035(2) 0.0005(17) 0.0174(19) 0.0074(18)
C17 0.042(3) 0.035(2) 0.035(3) -0.0078(19) 0.011(2) 0.002(2)
C18 0.034(3) 0.031(2) 0.034(2) 0.006(2) 0.011(2) 0.015(2)
C19 0.104(4) 0.049(3) 0.044(3) 0.012(2) 0.042(3) 0.033(3)
N1 0.0262(19) 0.0266(18) 0.0255(18) 0.0060(14) 0.0112(16) 0.0077(15)
N2 0.037(2) 0.0278(19) 0.0268(19) 0.0102(15) 0.0137(16) 0.0112(17)
O1 0.0399(18) 0.0204(15) 0.0399(17) 0.0068(12) 0.0137(14) 0.0077(13)
O2 0.0294(17) 0.0281(16) 0.0460(18) -0.0044(13) 0.0049(14) -0.0026(14)
O3 0.0310(16) 0.0179(13) 0.0264(14) -0.0011(11) 0.0162(12) 0.0016(12)
O4 0.072(2) 0.0173(15) 0.0504(19) 0.0031(13) 0.0267(18) 0.0033(15)
O5 0.0243(17) 0.0284(17) 0.0509(19) 0.0032(14) 0.0127(14) 0.0057(14)
O6 0.063(2) 0.0274(16) 0.0498(19) 0.0000(14) 0.0304(17) 0.0029(15)

loop_
_atom_type_symbol
_atom_type_description
_atom_type_scat_dispersion_real
_atom_type_scat_dispersion_imag
_atom_type_scat_source
C C 0.0033 0.0016 'International Tables Vol C Tables 4.2.6.8 and 6.1.1.4'
H H 0.0000 0.0000 'International Tables Vol C Tables 4.2.6.8 and 6.1.1.4'
N N 0.0061 0.0033 'International Tables Vol C Tables 4.2.6.8 and 6.1.1.4'
O O 0.0106 0.0060 'International Tables Vol C Tables 4.2.6.8 and 6.1.1.4'

loop_
_geom_angle_atom_site_label_1
_geom_angle_atom_site_label_2
_geom_angle_atom_site_label_3
_geom_angle
_geom_angle_site_symmetry_1
_geom_angle_site_symmetry_3
_geom_angle_publ_flag
O1 C1 N1 122.7(4) . . ?
O1 C1 C8 128.6(3) . . ?
N1 C1 C8 108.7(3) . . ?
O2 C2 N1 123.8(4) . . ?
O2 C2 C3 127.2(4) . . ?
N1 C2 C3 109.0(3) . . ?
C2 C3 C8 104.7(3) . . ?
C2 C3 C4 112.4(3) . . ?
C8 C3 C4 101.1(3) . . ?
C2 C3 H3 112.6 . . ?
C8 C3 H3 112.6 . . ?
C4 C3 H3 112.6 . . ?
O3 C4 C16 112.3(3) . . ?
O3 C4 C5 101.5(3) . . ?
C16 C4 C5 116.0(3) . . ?
O3 C4 C3 102.5(3) . . ?
C16 C4 C3 113.9(3) . . ?
C5 C4 C3 109.1(3) . . ?
C4 C5 C6 101.1(3) . . ?
C4 C5 H5A 111.6 . . ?
C6 C5 H5A 111.6 . . ?
C4 C5 H5B 111.6 . . ?
C6 C5 H5B 111.6 . . ?
H5A C5 H5B 109.4 . . ?
O5 C6 N2 111.3(3) . . ?
O5 C6 C7 111.4(3) . . ?
N2 C6 C7 114.2(3) . . ?
O5 C6 C5 108.7(3) . . ?
N2 C6 C5 109.2(3) . . ?
C7 C6 C5 101.4(3) . . ?
O3 C7 C8 100.9(3) . . ?
O3 C7 C6 103.0(3) . . ?
C8 C7 C6 110.1(3) . . ?
O3 C7 H7 113.9 . . ?
C8 C7 H7 113.9 . . ?
C6 C7 H7 113.9 . . ?
C1 C8 C7 111.9(3) . . ?
C1 C8 C3 104.7(3) . . ?
C7 C8 C3 101.7(3) . . ?
C1 C8 H8 112.6 . . ?
C7 C8 H8 112.6 . . ?
C3 C8 H8 112.6 . . ?
N1 C9 C10 110.9(3) . . ?
N1 C9 H9A 109.5 . . ?
C10 C9 H9A 109.5 . . ?
N1 C9 H9B 109.5 . . ?
C10 C9 H9B 109.5 . . ?
H9A C9 H9B 108.1 . . ?
C15 C10 C11 118.3(4) . . ?
C15 C10 C9 120.3(3) . . ?
C11 C10 C9 121.4(4) . . ?
C12 C11 C10 120.7(4) . . ?
C12 C11 H11 119.6 . . ?
C10 C11 H11 119.6 . . ?
C13 C12 C11 120.8(4) . . ?
C13 C12 H12 119.6 . . ?
C11 C12 H12 119.6 . . ?
C12 C13 C14 119.6(4) . . ?
C12 C13 H13 120.2 . . ?
C14 C13 H13 120.2 . . ?
C13 C14 C15 119.7(5) . . ?
C13 C14 H14 120.1 . . ?
C15 C14 H14 120.1 . . ?
C10 C15 C14 120.9(4) . . ?
C10 C15 H15 119.5 . . ?
C14 C15 H15 119.5 . . ?
O4 C16 C17 123.7(3) . . ?
O4 C16 C4 118.0(3) . . ?
C17 C16 C4 118.4(3) . . ?
C16 C17 H17A 109.5 . . ?
C16 C17 H17B 109.5 . . ?
H17A C17 H17B 109.5 . . ?
C16 C17 H17C 109.5 . . ?
H17A C17 H17C 109.5 . . ?
H17B C17 H17C 109.5 . . ?
O6 C18 N2 121.5(4) . . ?
O6 C18 C19 123.1(4) . . ?
N2 C18 C19 115.3(4) . . ?
C18 C19 H19A 109.5 . . ?
C18 C19 H19B 109.5 . . ?
H19A C19 H19B 109.5 . . ?
C18 C19 H19C 109.5 . . ?
H19A C19 H19C 109.5 . . ?
H19B C19 H19C 109.5 . . ?
C2 N1 C1 112.2(3) . . ?
C2 N1 C9 123.4(3) . . ?
C1 N1 C9 124.4(3) . . ?
C18 N2 C6 122.4(3) . . ?
C18 N2 H200 115(3) . . ?
C6 N2 H200 122(3) . . ?
C4 O3 C7 97.0(2) . . ?
C6 O5 H500 106(3) . . ?

loop_
_geom_bond_atom_site_label_1
_geom_bond_atom_site_label_2
_geom_bond_distance
_geom_bond_site_symmetry_2
_geom_bond_publ_flag
C1 O1 1.207(4) . ?
C1 N1 1.387(4) . ?
C1 C8 1.496(5) . ?
C2 O2 1.216(4) . ?
C2 N1 1.384(5) . ?
C2 C3 1.487(5) . ?
C3 C8 1.534(4) . ?
C3 C4 1.565(5) . ?
C3 H3 0.9800 . ?
C4 O3 1.433(4) . ?
C4 C16 1.516(5) . ?
C4 C5 1.530(5) . ?
C5 C6 1.547(5) . ?
C5 H5A 0.9700 . ?
C5 H5B 0.9700 . ?
C6 O5 1.402(4) . ?
C6 N2 1.456(5) . ?
C6 C7 1.544(5) . ?
C7 O3 1.441(4) . ?
C7 C8 1.521(5) . ?
C7 H7 0.9800 . ?
C8 H8 0.9800 . ?
C9 N1 1.449(5) . ?
C9 C10 1.508(5) . ?
C9 H9A 0.9700 . ?
C9 H9B 0.9700 . ?
C10 C15 1.368(5) . ?
C10 C11 1.377(5) . ?
C11 C12 1.369(6) . ?
C11 H11 0.9300 . ?
C12 C13 1.349(7) . ?
C12 H12 0.9300 . ?
C13 C14 1.375(7) . ?
C13 H13 0.9300 . ?
C14 C15 1.378(6) . ?
C14 H14 0.9300 . ?
C15 H15 0.9300 . ?
C16 O4 1.210(4) . ?
C16 C17 1.475(5) . ?
C17 H17A 0.9600 . ?
C17 H17B 0.9600 . ?
C17 H17C 0.9600 . ?
C18 O6 1.213(4) . ?
C18 N2 1.340(5) . ?
C18 C19 1.496(5) . ?
C19 H19A 0.9600 . ?
C19 H19B 0.9600 . ?
C19 H19C 0.9600 . ?
N2 H200 0.883(19) . ?
O5 H500 0.88(4) . ?

loop_
_geom_hbond_atom_site_label_D
_geom_hbond_atom_site_label_H
_geom_hbond_atom_site_label_A
_geom_hbond_distance_DH
_geom_hbond_distance_HA
_geom_hbond_distance_DA
_geom_hbond_angle_DHA
_geom_hbond_site_symmetry_A
_geom_hbond_publ_flag
C3 H3 O4 0.98 2.59 3.496(5) 154.2 2_666 yes
C5 H5A O4 0.97 2.58 3.447(5) 148.7 2_666 yes
C7 H7 O6 0.98 2.65 3.389(5) 132.9 2_556 yes
C8 H8 O1 0.98 2.62 3.331(4) 129.7 2_656 yes
C8 H8 O5 0.98 2.64 3.133(4) 111.2 1_655 yes
C9 H9A O3 0.97 2.64 3.289(4) 124.9 1_655 yes
C9 H9B O6 0.97 2.54 3.375(5) 144.5 2_656 yes
N2 H200 O4 0.883(19) 2.32(2) 3.148(4) 156(4) 2_666 yes
O5 H500 O1 0.88(4) 2.14(4) 2.932(4) 150(3) 2_556 yes
O5 H500 O6 0.88(4) 2.40(4) 2.990(4) 125(3) . yes
C3 H3 O4 0.98 2.59 3.496(5) 154.2 2_666 yes
C5 H5A O4 0.97 2.58 3.447(5) 148.7 2_666 yes
C7 H7 O6 0.98 2.65 3.389(5) 132.9 2_556 yes
C8 H8 O1 0.98 2.62 3.331(4) 129.7 2_656 yes
C8 H8 O5 0.98 2.64 3.133(4) 111.2 1_655 yes
C9 H9A O3 0.97 2.64 3.289(4) 124.9 1_655 yes
C9 H9B O6 0.97 2.54 3.375(5) 144.5 2_656 yes
N2 H200 O4 0.883(19) 2.32(2) 3.148(4) 156(4) 2_666 yes
O5 H500 O1 0.88(4) 2.14(4) 2.932(4) 150(3) 2_556 yes
O5 H500 O6 0.88(4) 2.40(4) 2.990(4) 125(3) . yes

loop_
_geom_torsion_atom_site_label_1
_geom_torsion_atom_site_label_2
_geom_torsion_atom_site_label_3
_geom_torsion_atom_site_label_4
_geom_torsion
_geom_torsion_site_symmetry_1
_geom_torsion_site_symmetry_2
_geom_torsion_site_symmetry_3
_geom_torsion_site_symmetry_4
_geom_torsion_publ_flag
O2 C2 C3 C8 173.4(3) . . . . ?
N1 C2 C3 C8 -8.4(4) . . . . ?
O2 C2 C3 C4 -77.7(4) . . . . ?
N1 C2 C3 C4 100.5(3) . . . . ?
C2 C3 C4 O3 -83.0(3) . . . . ?
C8 C3 C4 O3 28.2(3) . . . . ?
C2 C3 C4 C16 38.6(4) . . . . ?
C8 C3 C4 C16 149.7(3) . . . . ?
C2 C3 C4 C5 170.0(3) . . . . ?
C8 C3 C4 C5 -78.9(3) . . . . ?
O3 C4 C5 C6 -39.9(3) . . . . ?
C16 C4 C5 C6 -161.9(3) . . . . ?
C3 C4 C5 C6 67.8(3) . . . . ?
C4 C5 C6 O5 123.9(3) . . . . ?
C4 C5 C6 N2 -114.5(3) . . . . ?
C4 C5 C6 C7 6.4(3) . . . . ?
O5 C6 C7 O3 -86.8(3) . . . . ?
N2 C6 C7 O3 145.9(3) . . . . ?
C5 C6 C7 O3 28.6(3) . . . . ?
O5 C6 C7 C8 166.2(3) . . . . ?
N2 C6 C7 C8 39.0(4) . . . . ?
C5 C6 C7 C8 -78.3(3) . . . . ?
O1 C1 C8 C7 64.9(5) . . . . ?
N1 C1 C8 C7 -114.2(3) . . . . ?
O1 C1 C8 C3 174.2(3) . . . . ?
N1 C1 C8 C3 -4.9(4) . . . . ?
O3 C7 C8 C1 70.3(3) . . . . ?
C6 C7 C8 C1 178.7(3) . . . . ?
O3 C7 C8 C3 -40.9(3) . . . . ?
C6 C7 C8 C3 67.4(3) . . . . ?
C2 C3 C8 C1 7.9(3) . . . . ?
C4 C3 C8 C1 -109.0(3) . . . . ?
C2 C3 C8 C7 124.5(3) . . . . ?
C4 C3 C8 C7 7.5(3) . . . . ?
N1 C9 C10 C15 68.5(5) . . . . ?
N1 C9 C10 C11 -109.9(4) . . . . ?
C15 C10 C11 C12 0.9(7) . . . . ?
C9 C10 C11 C12 179.4(4) . . . . ?
C10 C11 C12 C13 -0.6(8) . . . . ?
C11 C12 C13 C14 -0.3(9) . . . . ?
C12 C13 C14 C15 0.8(9) . . . . ?
C11 C10 C15 C14 -0.5(8) . . . . ?
C9 C10 C15 C14 -178.9(5) . . . . ?
C13 C14 C15 C10 -0.4(9) . . . . ?
O3 C4 C16 O4 -163.9(3) . . . . ?
C5 C4 C16 O4 -47.8(5) . . . . ?
C3 C4 C16 O4 80.2(5) . . . . ?
O3 C4 C16 C17 16.2(5) . . . . ?
C5 C4 C16 C17 132.3(4) . . . . ?
C3 C4 C16 C17 -99.7(4) . . . . ?
O2 C2 N1 C1 -176.1(3) . . . . ?
C3 C2 N1 C1 5.6(4) . . . . ?
O2 C2 N1 C9 5.2(5) . . . . ?
C3 C2 N1 C9 -173.1(3) . . . . ?
O1 C1 N1 C2 -179.5(3) . . . . ?
C8 C1 N1 C2 -0.3(4) . . . . ?
O1 C1 N1 C9 -0.8(5) . . . . ?
C8 C1 N1 C9 178.4(3) . . . . ?
C10 C9 N1 C2 82.8(4) . . . . ?
C10 C9 N1 C1 -95.7(4) . . . . ?
O6 C18 N2 C6 -0.8(6) . . . . ?
C19 C18 N2 C6 -178.8(4) . . . . ?
O5 C6 N2 C18 -66.1(5) . . . . ?
C7 C6 N2 C18 61.2(5) . . . . ?
C5 C6 N2 C18 173.9(3) . . . . ?
C16 C4 O3 C7 -176.9(3) . . . . ?
C5 C4 O3 C7 58.6(3) . . . . ?
C3 C4 O3 C7 -54.2(3) . . . . ?
C8 C7 O3 C4 59.7(3) . . . . ?
C6 C7 O3 C4 -54.2(3) . . . . ?
